data_7702819
loop_
_publ_author_name
'Jones, Cameron'
'Junk, Peter C.'
'Williams, Thomas C.'

_publ_section_title
;
 Synthesis and structural characterisation of the first
 tris(diacylpnictido)phosphines, P[E{C(O)R}2]3, E = P or As, R = But or Ph
;
_journal_issue 12
_journal_name_full 'Journal of the Chemical Society, Dalton Transactions'
_journal_page_first 2417
_journal_paper_doi 10.1039/b203709m
_journal_year 2002
_chemical_formula_sum 'C30 H54 As3 O6 P'
_chemical_formula_weight 766.46
_space_group_IT_number 161
_space_group_name_Hall 'R 3 -2"c'
_space_group_name_H-M_alt 'R 3 c :H'
_symmetry_cell_setting hexagonal
_symmetry_space_group_name_H-M 'R 3 c :H'
_atom_sites_solution_hydrogens geom
_atom_sites_solution_primary direct
_atom_sites_solution_secondary difmap
_audit_creation_method SHELXL-97
_cell_angle_alpha 90.00
_cell_angle_beta 90.00
_cell_angle_gamma 120.00
_cell_formula_units_Z 6
_cell_length_a 17.372(4)
_cell_length_b 17.372(4)
_cell_length_c 21.520(8)
_cell_measurement_temperature 223(2)
_cell_volume 5624(3)
_computing_structure_refinement 'SHELXL-97 (Sheldrick, 1997)'
_computing_structure_solution 'SHELXS-97 (Sheldrick, 1990)'
_diffrn_ambient_temperature 223(2)
_diffrn_measured_fraction_theta_full 0.998
_diffrn_measured_fraction_theta_max 0.998
_diffrn_measurement_device_type 'Smart CCD'
_diffrn_radiation_monochromator graphite
_diffrn_radiation_source 'fine-focus sealed tube'
_diffrn_radiation_type MoK\a
_diffrn_radiation_wavelength 0.71073
_diffrn_reflns_av_R_equivalents 0.0473
_diffrn_reflns_av_sigmaI/netI 0.0315
_diffrn_reflns_limit_h_max 19
_diffrn_reflns_limit_h_min -18
_diffrn_reflns_limit_k_max 17
_diffrn_reflns_limit_k_min -19
_diffrn_reflns_limit_l_max 23
_diffrn_reflns_limit_l_min -18
_diffrn_reflns_number 8007
_diffrn_reflns_theta_full 23.26
_diffrn_reflns_theta_max 23.26
_diffrn_reflns_theta_min 2.33
_exptl_absorpt_coefficient_mu 2.736
_exptl_absorpt_correction_T_max 0.7006
_exptl_absorpt_correction_T_min 0.6107
_exptl_absorpt_correction_type SADABS
_exptl_crystal_colour yellow
_exptl_crystal_density_diffrn 1.358
_exptl_crystal_density_method 'not measured'
_exptl_crystal_description prism
_exptl_crystal_F_000 2376
_exptl_crystal_size_max 0.20
_exptl_crystal_size_mid 0.20
_exptl_crystal_size_min 0.14
_refine_diff_density_max '2.191 (near As1)'
_refine_diff_density_min -0.397
_refine_diff_density_rms 0.137
_refine_ls_abs_structure_details 'Flack H D (1983), Acta Cryst. A39, 876-881'
_refine_ls_abs_structure_Flack 0.55(4)
_refine_ls_extinction_coef 0.00000(10)
_refine_ls_extinction_expression Fc^*^=kFc[1+0.001xFc^2^\l^3^/sin(2\q)]^-1/4^
_refine_ls_extinction_method SHELXL
_refine_ls_goodness_of_fit_ref 1.017
_refine_ls_hydrogen_treatment mixed
_refine_ls_matrix_type full
_refine_ls_number_parameters 129
_refine_ls_number_reflns 1469
_refine_ls_number_restraints 1
_refine_ls_restrained_S_all 1.017
_refine_ls_R_factor_all 0.0573
_refine_ls_R_factor_gt 0.0529
_refine_ls_shift/su_max 0.004
_refine_ls_shift/su_mean 0.002
_refine_ls_structure_factor_coef Fsqd
_refine_ls_weighting_details 'calc w=1/[\s^2^(Fo^2^)+(0.1191P)^2^+0.0000P] where P=(Fo^2^+2Fc^2^)/3'
_refine_ls_weighting_scheme calc
_refine_ls_wR_factor_gt 0.1342
_refine_ls_wR_factor_ref 0.1375
_reflns_number_gt 1363
_reflns_number_total 1469
_reflns_threshold_expression >2sigma(I)
_cod_data_source_file b203709m.txt
_cod_data_source_block compound_3
_cod_original_sg_symbol_H-M R3c
_cod_database_code 7702819

loop_
_symmetry_equiv_pos_as_xyz
'x, y, z'
'-y, x-y, z'
'-x+y, -x, z'
'-x+y, y, z+1/2'
'x, x-y, z+1/2'
'-y, -x, z+1/2'
'x+2/3, y+1/3, z+1/3'
'-y+2/3, x-y+1/3, z+1/3'
'-x+y+2/3, -x+1/3, z+1/3'
'-x+y+2/3, y+1/3, z+5/6'
'x+2/3, x-y+1/3, z+5/6'
'-y+2/3, -x+1/3, z+5/6'
'x+1/3, y+2/3, z+2/3'
'-y+1/3, x-y+2/3, z+2/3'
'-x+y+1/3, -x+2/3, z+2/3'
'-x+y+1/3, y+2/3, z+7/6'
'x+1/3, x-y+2/3, z+7/6'
'-y+1/3, -x+2/3, z+7/6'

loop_
_atom_site_label
_atom_site_type_symbol
_atom_site_fract_x
_atom_site_fract_y
_atom_site_fract_z
_atom_site_U_iso_or_equiv
_atom_site_adp_type
_atom_site_occupancy
_atom_site_symmetry_multiplicity
_atom_site_calc_flag
_atom_site_refinement_flags
As1 As 0.20255(5) 0.65243(5) 0.41653(6) 0.0316(3) Uani 1 1 d .
P1 P 0.3333 0.6667 0.4541(2) 0.0322(9) Uani 1 3 d S
O1 O 0.2298(5) 0.5527(5) 0.3230(4) 0.051(2) Uani 1 1 d .
C1 C 0.1789(6) 0.5773(6) 0.3377(5) 0.037(2) Uani 1 1 d .
O2 O 0.1167(6) 0.4720(5) 0.4556(4) 0.063(2) Uani 1 1 d .
C2 C 0.0985(7) 0.5591(7) 0.3003(5) 0.046(2) Uani 1 1 d .
C3 C 0.0160(7) 0.5256(13) 0.3423(7) 0.096(6) Uani 1 1 d .
H3A H 0.0207 0.5746 0.3669 0.144 Uiso 1 1 calc R
H3B H 0.0123 0.4796 0.3698 0.144 Uiso 1 1 calc R
H3C H -0.0370 0.5016 0.3168 0.144 Uiso 1 1 calc R
C4 C 0.0812(10) 0.4884(7) 0.2503(6) 0.064(3) Uani 1 1 d .
H4A H 0.0365 0.4843 0.2214 0.096 Uiso 1 1 calc R
H4B H 0.0605 0.4312 0.2702 0.096 Uiso 1 1 calc R
H4C H 0.1360 0.5052 0.2281 0.096 Uiso 1 1 calc R
C5 C 0.1209(11) 0.6450(9) 0.2690(7) 0.083(5) Uani 1 1 d .
H5A H 0.1306 0.6893 0.3002 0.125 Uiso 1 1 calc R
H5B H 0.0722 0.6358 0.2422 0.125 Uiso 1 1 calc R
H5C H 0.1744 0.6653 0.2444 0.125 Uiso 1 1 calc R
C6 C 0.1354(6) 0.5448(7) 0.4736(5) 0.042(3) Uani 1 1 d .
C7 C 0.1033(6) 0.5603(6) 0.5359(5) 0.037(2) Uani 1 1 d .
C8 C 0.0227(8) 0.5723(9) 0.5227(7) 0.068(4) Uani 1 1 d .
H8A H 0.0035 0.5869 0.5610 0.102 Uiso 1 1 calc R
H8B H -0.0256 0.5176 0.5058 0.102 Uiso 1 1 calc R
H8C H 0.0394 0.6200 0.4929 0.102 Uiso 1 1 calc R
C9 C 0.0721(10) 0.4797(8) 0.5778(6) 0.065(4) Uani 1 1 d .
H9A H 0.1230 0.4817 0.5979 0.098 Uiso 1 1 calc R
H9B H 0.0412 0.4260 0.5532 0.098 Uiso 1 1 calc R
H9C H 0.0321 0.4801 0.6091 0.098 Uiso 1 1 calc R
C10 C 0.1738(9) 0.6422(7) 0.5680(6) 0.061(3) Uani 1 1 d .
H10A H 0.2254 0.6359 0.5758 0.092 Uiso 1 1 calc R
H10B H 0.1509 0.6500 0.6071 0.092 Uiso 1 1 calc R
H10C H 0.1908 0.6937 0.5418 0.092 Uiso 1 1 calc R

loop_
_atom_site_aniso_label
_atom_site_aniso_U_11
_atom_site_aniso_U_22
_atom_site_aniso_U_33
_atom_site_aniso_U_23
_atom_site_aniso_U_13
_atom_site_aniso_U_12
As1 0.0267(5) 0.0301(6) 0.0399(6) -0.0012(5) -0.0002(4) 0.0156(4)
P1 0.0288(13) 0.0288(13) 0.039(3) 0.000 0.000 0.0144(7)
O1 0.050(4) 0.063(5) 0.048(5) -0.010(4) -0.007(4) 0.033(4)
C1 0.036(5) 0.030(5) 0.043(6) -0.001(4) 0.001(5) 0.015(4)
O2 0.081(6) 0.025(4) 0.066(6) -0.012(4) 0.018(4) 0.013(4)
C2 0.050(6) 0.050(6) 0.043(6) -0.003(5) -0.004(5) 0.030(5)
C3 0.030(7) 0.159(16) 0.077(11) 0.008(10) -0.003(7) 0.031(8)
C4 0.069(8) 0.057(7) 0.062(8) -0.015(6) -0.027(7) 0.029(6)
C5 0.106(11) 0.066(8) 0.090(12) 0.003(7) -0.050(10) 0.052(9)
C6 0.031(5) 0.048(7) 0.046(6) 0.011(5) 0.007(5) 0.020(5)
C7 0.029(5) 0.041(5) 0.036(6) -0.005(4) 0.005(4) 0.014(4)
C8 0.055(8) 0.085(9) 0.071(9) -0.001(7) 0.011(7) 0.040(7)
C9 0.098(10) 0.044(6) 0.044(7) 0.000(5) 0.006(7) 0.028(7)
C10 0.061(8) 0.052(7) 0.056(8) -0.011(6) 0.009(6) 0.017(6)

loop_
_atom_type_symbol
_atom_type_description
_atom_type_scat_dispersion_real
_atom_type_scat_dispersion_imag
_atom_type_scat_source
C C 0.0033 0.0016 'International Tables Vol C Tables 4.2.6.8 and 6.1.1.4'
H H 0.0000 0.0000 'International Tables Vol C Tables 4.2.6.8 and 6.1.1.4'
O O 0.0106 0.0060 'International Tables Vol C Tables 4.2.6.8 and 6.1.1.4'
P P 0.1023 0.0942 'International Tables Vol C Tables 4.2.6.8 and 6.1.1.4'
As As 0.0499 2.0058 'International Tables Vol C Tables 4.2.6.8 and 6.1.1.4'

loop_
_geom_angle_atom_site_label_1
_geom_angle_atom_site_label_2
_geom_angle_atom_site_label_3
_geom_angle
_geom_angle_site_symmetry_1
_geom_angle_site_symmetry_3
C6 As1 C1 94.3(4) . .
C6 As1 P1 88.2(3) . .
C1 As1 P1 103.4(3) . .
As1 P1 As1 108.39(11) . 3_565
As1 P1 As1 108.39(11) . 2_665
As1 P1 As1 108.39(11) 3_565 2_665
O1 C1 C2 123.9(9) . .
O1 C1 As1 119.7(8) . .
C2 C1 As1 116.4(7) . .
C5 C2 C1 106.2(9) . .
C5 C2 C3 111.7(12) . .
C1 C2 C3 111.0(10) . .
C5 C2 C4 109.2(11) . .
C1 C2 C4 109.2(9) . .
C3 C2 C4 109.5(11) . .
O2 C6 C7 122.6(9) . .
O2 C6 As1 119.8(8) . .
C7 C6 As1 117.3(7) . .
C10 C7 C9 110.2(10) . .
C10 C7 C6 111.9(8) . .
C9 C7 C6 110.7(9) . .
C10 C7 C8 108.8(10) . .
C9 C7 C8 107.7(10) . .
C6 C7 C8 107.4(9) . .

loop_
_geom_bond_atom_site_label_1
_geom_bond_atom_site_label_2
_geom_bond_distance
_geom_bond_site_symmetry_2
As1 C6 2.046(10) .
As1 C1 2.053(10) .
As1 P1 2.3054(19) .
P1 As1 2.3054(19) 3_565
P1 As1 2.3054(19) 2_665
O1 C1 1.201(12) .
C1 C2 1.503(15) .
O2 C6 1.203(13) .
C2 C5 1.500(16) .
C2 C3 1.541(16) .
C2 C4 1.546(15) .
C6 C7 1.525(14) .
C7 C10 1.504(15) .
C7 C9 1.519(15) .
C7 C8 1.542(15) .

loop_
_geom_torsion_atom_site_label_1
_geom_torsion_atom_site_label_2
_geom_torsion_atom_site_label_3
_geom_torsion_atom_site_label_4
_geom_torsion
_geom_torsion_site_symmetry_4
C6 As1 P1 As1 -172.2(3) 3_565
C1 As1 P1 As1 93.8(3) 3_565
C6 As1 P1 As1 70.3(3) 2_665
C1 As1 P1 As1 -23.6(3) 2_665
C6 As1 C1 O1 -88.7(9) .
P1 As1 C1 O1 0.4(9) .
C6 As1 C1 C2 93.2(7) .
P1 As1 C1 C2 -177.6(7) .
O1 C1 C2 C5 -105.2(12) .
As1 C1 C2 C5 72.8(11) .
O1 C1 C2 C3 133.3(13) .
As1 C1 C2 C3 -48.7(12) .
O1 C1 C2 C4 12.4(15) .
As1 C1 C2 C4 -169.6(8) .
C1 As1 C6 O2 14.9(9) .
P1 As1 C6 O2 -88.3(9) .
C1 As1 C6 C7 -159.3(7) .
P1 As1 C6 C7 97.4(7) .
O2 C6 C7 C10 140.9(11) .
As1 C6 C7 C10 -45.0(11) .
O2 C6 C7 C9 17.6(14) .
As1 C6 C7 C9 -168.4(8) .
O2 C6 C7 C8 -99.8(13) .
As1 C6 C7 C8 74.3(9) .
